data_4316829
loop_
_publ_author_name
'Jeffrey S. Ovens'
'Andrew R. Geisheimer'
'Alexei A. Bokov'
'Zuo-Guang Ye'
'Daniel B. Leznoff'

_publ_contact_author_address
; 
Leznoff, Daniel B.
Department of Chemistry
Simon Fraser University
Burnaby, British Columbia
Canada         V5A 1S6
;
_publ_contact_author_email dleznoff@sfu.ca
_publ_contact_author_fax +1-778-782-3765
_publ_contact_author_name 'Daniel B. Leznoff'
_publ_contact_author_phone +1-778-782-4887
_publ_section_title
;
 The Use of Polarizable [AuX2(CN)2]- (X = Br, I) Building Blocks Toward
 the Formation of Birefringent Coordination Polymers
;
_journal_name_full 'Inorganic Chemistry'
_journal_page_first 9609
_journal_page_last 9616
_journal_paper_doi 10.1021/ic101357y
_journal_volume 49
_journal_year 2010
_chemical_formula_moiety 'C9 H16 Au2 Br4 N8 Ni1 O1.00'
_chemical_formula_sum 'C9 H16 Au2 Br4 N8 Ni O'
_chemical_formula_weight 1024.54
_chemical_name_systematic ?
_space_group_IT_number 11
_symmetry_cell_setting monoclinic
_symmetry_space_group_name_Hall '-P 2yb'
_symmetry_space_group_name_H-M 'P 1 21/m 1'
_atom_sites_solution_hydrogens geom
_atom_sites_solution_primary direct
_cell_angle_alpha 90
_cell_angle_beta 106.587(2)
_cell_angle_gamma 90
_cell_formula_units_Z 2
_cell_length_a 8.4178(3)
_cell_length_b 14.1538(6)
_cell_length_c 10.3633(4)
_cell_measurement_reflns_used 9928
_cell_measurement_temperature 296(2)
_cell_measurement_theta_max 32.62
_cell_measurement_theta_min 2.51
_cell_volume 1183.34(8)
_computing_cell_refinement 'Bruker SAINT'
_computing_data_collection 'Bruker APEX2'
_computing_data_reduction 'Bruker SAINT'
_computing_structure_solution
; 
SIR92 (Altomare et al, 1994)
CRYSTALS (Watkin, 1988) 
;
_diffrn_ambient_temperature 293
_diffrn_measured_fraction_theta_full 0.997
_diffrn_measured_fraction_theta_max 0.979
_diffrn_measurement_device_type 'Bruker APEX-II CCD'
_diffrn_measurement_method '\w scans'
_diffrn_radiation_monochromator graphite
_diffrn_radiation_type MoK\a
_diffrn_radiation_wavelength 0.71073
_diffrn_reflns_av_R_equivalents 0.044
_diffrn_reflns_limit_h_max 12
_diffrn_reflns_limit_h_min -12
_diffrn_reflns_limit_k_max 21
_diffrn_reflns_limit_k_min -18
_diffrn_reflns_limit_l_max 13
_diffrn_reflns_limit_l_min -15
_diffrn_reflns_number 21355
_diffrn_reflns_theta_full 28.378
_diffrn_reflns_theta_max 32.618
_diffrn_reflns_theta_min 2.050
_exptl_absorpt_coefficient_mu 19.922
_exptl_absorpt_correction_T_max 0.7464
_exptl_absorpt_correction_T_min 0.3096
_exptl_absorpt_correction_type multi-scan
_exptl_crystal_colour amber
_exptl_crystal_density_diffrn 2.875
_exptl_crystal_description plate
_exptl_crystal_F_000 920
_exptl_crystal_size_max 0.17
_exptl_crystal_size_mid 0.12
_exptl_crystal_size_min 0.04
_refine_diff_density_max 4.11
_refine_diff_density_min -1.45
_refine_ls_extinction_method None
_refine_ls_goodness_of_fit_ref 1.1586
_refine_ls_hydrogen_treatment none
_refine_ls_matrix_type full
_refine_ls_number_parameters 129
_refine_ls_number_reflns 2826
_refine_ls_number_restraints 2
_refine_ls_R_factor_all 0.0687
_refine_ls_R_factor_gt 0.0465
_refine_ls_shift/su_max 0.0098427
_refine_ls_structure_factor_coef F
_refine_ls_weighting_details
;
 Method= Modified Sheldrick 
 w=1/[\s^2^(F) + ( 0.02P)^2^ + 0.10P] 
 ,where P=(max(Fo,0) + 2Fc)/3  
;
_refine_ls_weighting_scheme calc
_refine_ls_wR_factor_all 0.1230
_refine_ls_wR_factor_gt 0.0677
_refine_ls_wR_factor_ref 0.0660
_reflns_limit_h_max 12
_reflns_limit_h_min -12
_reflns_limit_k_max 21
_reflns_limit_k_min 0
_reflns_limit_l_max 15
_reflns_limit_l_min 0
_reflns_number_gt 2986
_reflns_number_total 4381
_reflns_threshold_expression I>2.0\s(I)
_oxford_diffrn_Wilson_B_factor 2.60
_oxford_diffrn_Wilson_scale 532.66
_oxford_refine_ls_r_factor_ref 0.0451
_oxford_refine_ls_scale 0.04942(13)
_oxford_reflns_number_all 4369
_oxford_reflns_threshold_expression_ref I>2.5\s(I)
_cod_data_source_file ic101357y_si_001_1.cif
_cod_data_source_block NiPolymer
_cod_depositor_comments
;
The following automatic conversions were performed:

'_symmetry_cell_setting' value 'Monoclinic' changed to 'monoclinic'
according to the built-in table from CIF Core dictionary named
'cif_core.dic' version 2.4.1 from
2010-06-29.

'_exptl_absorpt_correction_type' value 'Multi-scan'
changed to 'multi-scan' according to the built-in table from CIF Core
dictionary named 'cif_core.dic' version 2.4.1 from 2010-06-29.

Automatic conversion script
Id: cif_fix_values 1646 2011-03-28 12:23:43Z adriana 
;
_cod_original_formula_sum 'C9 H16 Au2 Br4 N8 Ni1 O1.00'
_cod_database_code 4316829

loop_
_symmetry_equiv_pos_as_xyz
x,y,z
-x,-y,-z
-x,y+1/2,-z
x,-y+1/2,z

loop_
_atom_site_label
_atom_site_type_symbol
_atom_site_fract_x
_atom_site_fract_y
_atom_site_fract_z
_atom_site_U_iso_or_equiv
_atom_site_occupancy
_atom_site_adp_type
_atom_site_refinement_flags_posn
_atom_site_refinement_flags_adp
_atom_site_refinement_flags_occupancy
_atom_site_disorder_assembly
_atom_site_disorder_group
_oxford_atom_site_special_shape
_atom_site_attached_hydrogens
Au1 Au 1.0000 0.5000 0.0000 0.0301 1.0000 Uani S . . . . . .
Au2 Au 0.71336(6) 0.7500 -0.09732(5) 0.0423 1.0000 Uani S T . . . . .
Br1 Br 0.70118(13) 0.49916(7) -0.04420(11) 0.0512 1.0000 Uani . . . . . . .
Br2 Br 1.0067(2) 0.7500 -0.0829(2) 0.0694 1.0000 Uani S T . . . . .
Br3 Br 0.4198(2) 0.7500 -0.1142(2) 0.0729 1.0000 Uani S T . . . . .
Ni1 Ni 1.0000 0.5000 0.5000 0.0341 1.0000 Uani S . . . . . .
O1 O 0.177(3) 0.7500 0.359(3) 0.071(4) 0.512(19) Uiso DS . P . 1 . .
O2 O 0.282(3) 0.7500 0.274(3) 0.071(4) 0.488(19) Uiso DS . P . 2 . .
N1 N 1.0350(12) 0.5074(6) 0.3074(8) 0.0481 1.0000 Uani . . . . . . .
N2 N 0.632(3) 0.7500 -0.4114(18) 0.0933 1.0000 Uani S T . . . . .
N3 N 0.809(2) 0.7500 0.2155(15) 0.0793 1.0000 Uani S T . . . . .
N11 N 0.8082(11) 0.4040(7) 0.4259(9) 0.0569 1.0000 Uani . . . . . . .
N12 N 0.8101(11) 0.5993(7) 0.4364(8) 0.0558 1.0000 Uani . . . . . . .
C1 C 1.0261(12) 0.5042(6) 0.1969(9) 0.0369 1.0000 Uani . . . . . . .
C2 C 0.6636(18) 0.7500 -0.2974(15) 0.0502 1.0000 Uani S T . . . . .
C3 C 0.775(2) 0.7500 0.1049(18) 0.0661 1.0000 Uani S T . . . . .
C4 C 0.299(3) 0.7500 0.373(3) 0.23(2) 1.0000 Uiso DS . . . . . .
C11 C 0.6510(15) 0.4559(13) 0.4025(19) 0.0996 1.0000 Uani . . . . . . .
C12 C 0.6562(17) 0.5487(12) 0.3519(16) 0.0885 1.0000 Uani . . . . . . .
H111 H 0.5602 0.4215 0.3415 0.35(11) 1.0000 Uiso R . . . . . .
H112 H 0.6304 0.4625 0.4897 0.35(11) 1.0000 Uiso R . . . . . .
H113 H 0.8152 0.3542 0.4886 0.11(3) 1.0000 Uiso R . . . . . .
H114 H 0.8136 0.3787 0.3424 0.11(3) 1.0000 Uiso R . . . . . .
H121 H 0.6656 0.5426 0.2613 0.34(11) 1.0000 Uiso R . . . . . .
H122 H 0.5569 0.5841 0.3509 0.34(11) 1.0000 Uiso R . . . . . .
H123 H 0.8424 0.6471 0.3846 0.11(3) 1.0000 Uiso R . . . . . .
H124 H 0.7866 0.6271 0.5123 0.11(3) 1.0000 Uiso R . . . . . .

loop_
_atom_site_aniso_label
_atom_site_aniso_U_11
_atom_site_aniso_U_22
_atom_site_aniso_U_33
_atom_site_aniso_U_23
_atom_site_aniso_U_13
_atom_site_aniso_U_12
Au1 0.0405(2) 0.0358(2) 0.01535(18) 0.00060(14) 0.01024(15) 0.00116(17)
Au2 0.0507(3) 0.0391(3) 0.0367(3) 0.0000 0.0118(2) 0.0000
Br1 0.0414(5) 0.0671(7) 0.0452(5) -0.0007(4) 0.0124(4) 0.0005(4)
Br2 0.0463(8) 0.0573(9) 0.0994(14) 0.0000 0.0124(8) 0.0000
Br3 0.0622(10) 0.0877(12) 0.0774(12) 0.0000 0.0339(9) 0.0000
Ni1 0.0440(8) 0.0424(8) 0.0169(6) -0.0008(5) 0.0103(6) -0.0008(6)
N1 0.064(6) 0.058(5) 0.026(4) 0.001(3) 0.018(4) -0.005(4)
N2 0.121(15) 0.089(12) 0.062(10) 0.0000 0.013(10) 0.0000
N3 0.124(15) 0.070(10) 0.043(8) 0.0000 0.023(8) 0.0000
N11 0.070(6) 0.059(5) 0.039(4) -0.008(4) 0.011(4) -0.018(5)
N12 0.066(6) 0.064(5) 0.040(4) 0.007(4) 0.019(4) 0.019(4)
C1 0.044(5) 0.044(5) 0.026(4) 0.002(3) 0.015(3) 0.001(4)
C2 0.043(7) 0.058(9) 0.047(8) 0.0000 0.009(6) 0.0000
C3 0.092(14) 0.043(8) 0.060(11) 0.0000 0.015(9) 0.0000
C11 0.028(6) 0.110(13) 0.140(15) 0.018(11) -0.009(7) -0.015(7)
C12 0.067(9) 0.102(12) 0.084(10) 0.017(9) 0.002(7) 0.016(8)

loop_
_atom_type_symbol
_atom_type_scat_dispersion_real
_atom_type_scat_dispersion_imag
_atom_type_scat_Cromer_Mann_a1
_atom_type_scat_Cromer_Mann_b1
_atom_type_scat_Cromer_Mann_a2
_atom_type_scat_Cromer_Mann_b2
_atom_type_scat_Cromer_Mann_a3
_atom_type_scat_Cromer_Mann_b3
_atom_type_scat_Cromer_Mann_a4
_atom_type_scat_Cromer_Mann_b4
_atom_type_scat_Cromer_Mann_c
_atom_type_scat_source
C 0.0033 0.0016 2.3100 20.8439 1.0200 10.2075 1.5886 0.5687 0.8650 51.6512 0.2156 'International Tables Vol C 4.2.6.8 and 6.1.1.4'
H 0.0000 0.0000 0.4930 10.5109 0.3229 26.1257 0.1402 3.1424 0.0408 57.7998 0.0030 'International Tables Vol C 4.2.6.8 and 6.1.1.4'
N 0.0061 0.0033 12.2126 0.0057 3.1322 9.8933 2.0125 28.9975 1.1663 0.5826 -11.5290 'International Tables Vol C 4.2.6.8 and 6.1.1.4'
Ni 0.3393 1.1124 12.8376 3.8785 7.2920 0.2565 4.4438 12.1763 2.3800 66.3421 1.0341 'International Tables Vol C 4.2.6.8 and 6.1.1.4'
Br -0.2901 2.4595 17.1789 2.1723 5.2358 16.5796 5.6377 0.2609 3.9851 41.4328 2.9557 'International Tables Vol C 4.2.6.8 and 6.1.1.4'
Au -2.0133 8.8022 16.8819 0.4611 18.5913 8.6216 25.5582 1.4826 5.8600 36.3956 12.0658 'International Tables Vol C 4.2.6.8 and 6.1.1.4'
O 0.0106 0.0060 3.0485 13.2771 2.2868 5.7011 1.5463 0.3239 0.8670 32.9089 0.2508 'International Tables Vol C 4.2.6.8 and 6.1.1.4'

loop_
_geom_angle_atom_site_label_1
_geom_angle_site_symmetry_1
_geom_angle_atom_site_label_2
_geom_angle_site_symmetry_2
_geom_angle_atom_site_label_3
_geom_angle_site_symmetry_3
_geom_angle
_geom_angle_publ_flag
Br1 2_765 Au1 . C1 2_765 89.9(3) yes
Br1 2_765 Au1 . Br1 . 179.995 yes
C1 2_765 Au1 . Br1 . 90.1(3) yes
Br1 2_765 Au1 . C1 . 90.1(3) yes
C1 2_765 Au1 . C1 . 179.994 yes
Br1 . Au1 . C1 . 89.9(3) yes
Br2 . Au2 . Br3 . 179.42(6) yes
Br2 . Au2 . C2 . 88.4(4) yes
Br3 . Au2 . C2 . 91.0(4) yes
Br2 . Au2 . C3 . 88.9(5) yes
Br3 . Au2 . C3 . 91.6(5) yes
C2 . Au2 . C3 . 177.3(6) yes
Au1 . Br1 . Br1 2_665 156.03(6) yes
Au2 . Br2 . Br3 1_655 171.65(10) yes
Au2 . Br3 . Br2 1_455 171.07(9) yes
N1 2_766 Ni1 . N12 2_766 88.2(3) yes
N1 2_766 Ni1 . N11 2_766 89.2(3) yes
N12 2_766 Ni1 . N11 2_766 83.1(4) yes
N1 2_766 Ni1 . N1 . 179.995 yes
N12 2_766 Ni1 . N1 . 91.8(3) yes
N11 2_766 Ni1 . N1 . 90.8(3) yes
N1 2_766 Ni1 . N11 . 90.8(3) yes
N12 2_766 Ni1 . N11 . 96.9(4) yes
N11 2_766 Ni1 . N11 . 179.994 yes
N1 . Ni1 . N11 . 89.2(3) yes
N1 2_766 Ni1 . N12 . 91.8(3) yes
N12 2_766 Ni1 . N12 . 179.995 yes
N11 2_766 Ni1 . N12 . 96.9(4) yes
N1 . Ni1 . N12 . 88.2(3) yes
N11 . Ni1 . N12 . 83.1(4) yes
Ni1 . N1 . C1 . 167.6(9) yes
Ni1 . N11 . C11 . 107.6(8) yes
Ni1 . N11 . H113 . 110.0 no
C11 . N11 . H113 . 111.1 no
Ni1 . N11 . H114 . 110.4 no
C11 . N11 . H114 . 108.2 no
H113 . N11 . H114 . 109.5 no
Ni1 . N12 . C12 . 108.3(8) yes
Ni1 . N12 . H123 . 109.9 no
C12 . N12 . H123 . 110.2 no
Ni1 . N12 . H124 . 109.8 no
C12 . N12 . H124 . 109.1 no
H123 . N12 . H124 . 109.5 no
Au1 . C1 . N1 . 177.5(9) yes
Au2 . C2 . N2 . 178.6(16) yes
Au2 . C3 . N3 . 179.8(19) yes
N11 . C11 . C12 . 113.7(11) yes
N11 . C11 . H111 . 111.2 no
C12 . C11 . H111 . 108.9 no
N11 . C11 . H112 . 106.5 no
C12 . C11 . H112 . 106.7 no
H111 . C11 . H112 . 109.6 no
N12 . C12 . C11 . 109.6(11) yes
N12 . C12 . H121 . 107.9 no
C11 . C12 . H121 . 107.2 no
N12 . C12 . H122 . 110.6 no
C11 . C12 . H122 . 111.4 no
H121 . C12 . H122 . 110.1 no

loop_
_geom_bond_atom_site_label_1
_geom_bond_site_symmetry_1
_geom_bond_atom_site_label_2
_geom_bond_site_symmetry_2
_geom_bond_distance
_geom_bond_publ_flag
Au1 . Br1 2_765 2.4247(10) yes
Au1 . C1 2_765 1.990(9) yes
Au1 . Br1 . 2.4247(10) yes
Au1 . C1 . 1.990(9) yes
Au2 . Br2 . 2.4313(16) yes
Au2 . Br3 . 2.4270(18) yes
Au2 . C2 . 1.995(15) yes
Au2 . C3 . 2.010(17) yes
Br1 . Br1 2_665 3.753(2) yes
Br2 . Br3 1_655 3.583(3) yes
Ni1 . N1 2_766 2.101(8) yes
Ni1 . N12 2_766 2.089(8) yes
Ni1 . N11 2_766 2.082(8) yes
Ni1 . N1 . 2.101(8) yes
Ni1 . N11 . 2.082(8) yes
Ni1 . N12 . 2.089(8) yes
O1 . C4 . 0.993(10) yes
O2 . C4 . 0.995(10) yes
N1 . C1 . 1.128(12) yes
N2 . C2 . 1.13(2) yes
N3 . C3 . 1.10(2) yes
N11 . C11 . 1.472(17) yes
N11 . H113 . 0.950 no
N11 . H114 . 0.950 no
N12 . C12 . 1.520(18) yes
N12 . H123 . 0.950 no
N12 . H124 . 0.950 no
C11 . C12 . 1.42(2) yes
C11 . H111 . 0.972 no
C11 . H112 . 0.973 no
C12 . H121 . 0.968 no
C12 . H122 . 0.972 no
